data_1519897
loop_
_publ_author_name
'Huth, Susanne L.'
'Threlfall, Terry L.'
'Hursthouse, Michael B.'

_publ_section_title
;
 4-Ethylaniliniumtrifluoroacetate
;
_journal_name_full 'Crystal Structure Report Archive'
_journal_page_first 697
_journal_year 2008
_chemical_formula_moiety 'C8 H12 N +, C2 F3 O2 -'
_chemical_formula_sum 'C10 H12 F3 N O2'
_chemical_formula_weight 235.21
_chemical_name_systematic
;
4-ethylanilinium trifluoroacetate 
;
_space_group_IT_number 14
_symmetry_cell_setting monoclinic
_symmetry_space_group_name_Hall '-P 2ybc'
_symmetry_space_group_name_H-M 'P 1 21/c 1'
_atom_sites_solution_hydrogens geom
_atom_sites_solution_primary direct
_atom_sites_solution_secondary difmap
_cell_angle_alpha 90.00
_cell_angle_beta 110.890(2)
_cell_angle_gamma 90.00
_cell_formula_units_Z 4
_cell_length_a 13.3567(4)
_cell_length_b 7.6145(3)
_cell_length_c 11.0805(3)
_cell_measurement_reflns_used 8225
_cell_measurement_temperature 120(2)
_cell_measurement_theta_max 27.48
_cell_measurement_theta_min 2.91
_cell_volume 1052.86(6)
_computing_cell_refinement 'DENZO (Otwinowski & Minor, 1997) & COLLECT (Hooft, R.W.W., 1998)'
_computing_data_collection 'COLLECT (Hooft, R.W.W., 1998)'
_computing_data_reduction 'DENZO (Otwinowski & Minor, 1997) & COLLECT (Hooft, R.W.W., 1998)'
_computing_structure_refinement 'SHELXL-97 (Sheldrick, 1997)'
_computing_structure_solution 'SHELXS-97 (Sheldrick, 1997)'
_diffrn_ambient_temperature 120(2)
_diffrn_detector_area_resol_mean 9.091
_diffrn_measured_fraction_theta_full 0.998
_diffrn_measured_fraction_theta_max 0.998
_diffrn_measurement_device_type 'Bruker-Nonius Roper CCD camera on \k-goniostat'
_diffrn_measurement_method '\f & \w scans'
_diffrn_radiation_monochromator graphite
_diffrn_radiation_source 'Bruker-Nonius FR591 rotating anode'
_diffrn_radiation_type MoK\a
_diffrn_radiation_wavelength 0.71073
_diffrn_reflns_av_R_equivalents 0.0646
_diffrn_reflns_av_sigmaI/netI 0.0624
_diffrn_reflns_limit_h_max 17
_diffrn_reflns_limit_h_min -17
_diffrn_reflns_limit_k_max 9
_diffrn_reflns_limit_k_min -9
_diffrn_reflns_limit_l_max 14
_diffrn_reflns_limit_l_min -14
_diffrn_reflns_number 13828
_diffrn_reflns_theta_full 27.50
_diffrn_reflns_theta_max 27.50
_diffrn_reflns_theta_min 3.27
_exptl_absorpt_coefficient_mu 0.137
_exptl_absorpt_correction_T_max 0.9945
_exptl_absorpt_correction_T_min 0.9837
_exptl_absorpt_correction_type multi-scan
_exptl_absorpt_process_details 'SADABS 2007/2 (Sheldrick, G.M., 2007)'
_exptl_crystal_colour colourless
_exptl_crystal_density_diffrn 1.484
_exptl_crystal_density_method 'not measured'
_exptl_crystal_description 'cut block'
_exptl_crystal_F_000 488
_exptl_crystal_size_max 0.12
_exptl_crystal_size_mid 0.12
_exptl_crystal_size_min 0.04
_refine_diff_density_max 0.319
_refine_diff_density_min -0.236
_refine_diff_density_rms 0.055
_refine_ls_extinction_coef 0.027(3)
_refine_ls_extinction_expression Fc^*^=kFc[1+0.001xFc^2^\l^3^/sin(2\q)]^-1/4^
_refine_ls_extinction_method SHELXL
_refine_ls_goodness_of_fit_ref 1.046
_refine_ls_hydrogen_treatment mixed
_refine_ls_matrix_type full
_refine_ls_number_parameters 159
_refine_ls_number_reflns 2407
_refine_ls_number_restraints 0
_refine_ls_restrained_S_all 1.046
_refine_ls_R_factor_all 0.0686
_refine_ls_R_factor_gt 0.0476
_refine_ls_shift/su_max 0.001
_refine_ls_shift/su_mean 0.000
_refine_ls_structure_factor_coef Fsqd
_refine_ls_weighting_details 'calc w=1/[\s^2^(Fo^2^)+(0.0206P)^2^+0.6302P] where P=(Fo^2^+2Fc^2^)/3'
_refine_ls_weighting_scheme calc
_refine_ls_wR_factor_gt 0.0996
_refine_ls_wR_factor_ref 0.1100
_reflns_number_gt 1834
_reflns_number_total 2407
_reflns_threshold_expression >2sigma(I)
_cod_data_source_file eCrystal-697.cif
_cod_data_source_block 2008lsh093
_cod_depositor_comments
;
Citation :
Huth, Susanne L. and Threlfall, Terry L. and Hursthouse, Michael B. (2008) 
University of Southampton, Crystal Structure Report Archive. 
(doi:10.5258/ecrystals/697)

More at:
http://ecrystals.chem.soton.ac.uk/697/

The following automatic conversions were performed:

'_symmetry_cell_setting' value 'Monoclinic' changed to 'monoclinic'
according to the built-in table from CIF Core dictionary named
'cif_core.dic' version 2.4.1 from 2010-06-29.

Automatic conversion script
Id: cif_fix_values 3392 2015-05-12 13:50:21Z andrius 
;
_cod_original_sg_symbol_H-M P21/c
_cod_database_code 1519897

loop_
_symmetry_equiv_pos_as_xyz
'x, y, z'
'-x, y+1/2, -z+1/2'
'-x, -y, -z'
'x, -y-1/2, z-1/2'

loop_
_atom_site_label
_atom_site_type_symbol
_atom_site_fract_x
_atom_site_fract_y
_atom_site_fract_z
_atom_site_U_iso_or_equiv
_atom_site_adp_type
_atom_site_occupancy
_atom_site_symmetry_multiplicity
_atom_site_calc_flag
_atom_site_refinement_flags
_atom_site_disorder_assembly
_atom_site_disorder_group
C2 C 0.43484(14) 0.1334(2) 0.58563(16) 0.0221(4) Uani 1 1 d . . .
H2 H 0.4775 0.1613 0.5356 0.026 Uiso 1 1 calc R . .
C3 C 0.32390(14) 0.1420(2) 0.52850(16) 0.0209(4) Uani 1 1 d . . .
H3 H 0.2910 0.1742 0.4403 0.025 Uiso 1 1 calc R . .
C5 C 0.30854(14) 0.0562(2) 0.73078(16) 0.0211(4) Uani 1 1 d . . .
H5 H 0.2654 0.0306 0.7806 0.025 Uiso 1 1 calc R . .
C4 C 0.26220(13) 0.1028(2) 0.60229(16) 0.0195(4) Uani 1 1 d . . .
C1 C 0.48511(13) 0.0849(2) 0.71464(16) 0.0207(4) Uani 1 1 d . . .
C7 C 0.60620(13) 0.0694(3) 0.77295(17) 0.0244(4) Uani 1 1 d . . .
H7A H 0.6376 0.1409 0.7207 0.029 Uiso 1 1 calc R . .
H7B H 0.6262 -0.0545 0.7666 0.029 Uiso 1 1 calc R . .
C6 C 0.41998(14) 0.0476(2) 0.78580(16) 0.0224(4) Uani 1 1 d . . .
H6 H 0.4525 0.0155 0.8741 0.027 Uiso 1 1 calc R . .
C8 C 0.65586(14) 0.1273(3) 0.91356(17) 0.0275(4) Uani 1 1 d . . .
H8A H 0.6353 0.2490 0.9217 0.041 Uiso 1 1 calc R . .
H8B H 0.7341 0.1191 0.9418 0.041 Uiso 1 1 calc R . .
H8C H 0.6301 0.0511 0.9676 0.041 Uiso 1 1 calc R . .
N1 N 0.14522(11) 0.1129(2) 0.54157(15) 0.0215(3) Uani 1 1 d . . .
O1 O 0.10412(10) 0.38029(18) 0.36912(11) 0.0272(3) Uani 1 1 d . . .
F2 F -0.12718(9) 0.54876(16) 0.31556(11) 0.0357(3) Uani 1 1 d . . .
O2 O 0.00178(10) 0.4438(2) 0.16496(12) 0.0305(4) Uani 1 1 d . . .
C11 C -0.08593(14) 0.3895(3) 0.31134(17) 0.0241(4) Uani 1 1 d . . .
F1 F -0.16170(9) 0.29876(18) 0.22099(12) 0.0410(4) Uani 1 1 d . . .
C10 C 0.01790(14) 0.4044(2) 0.28012(16) 0.0219(4) Uani 1 1 d . . .
F3 F -0.07052(9) 0.31192(17) 0.42438(11) 0.0381(3) Uani 1 1 d . . .
H1N H 0.1101(16) 0.099(3) 0.600(2) 0.029(5) Uiso 1 1 d . . .
H2N H 0.1140(18) 0.028(3) 0.474(2) 0.038(6) Uiso 1 1 d . . .
H3N H 0.1264(17) 0.223(3) 0.496(2) 0.039(6) Uiso 1 1 d . . .

loop_
_atom_site_aniso_label
_atom_site_aniso_U_11
_atom_site_aniso_U_22
_atom_site_aniso_U_33
_atom_site_aniso_U_23
_atom_site_aniso_U_13
_atom_site_aniso_U_12
C2 0.0215(9) 0.0221(9) 0.0254(9) 0.0001(7) 0.0118(7) 0.0001(7)
C3 0.0217(9) 0.0221(9) 0.0190(8) 0.0009(7) 0.0072(7) 0.0007(7)
C5 0.0198(9) 0.0232(10) 0.0216(9) 0.0007(7) 0.0088(7) -0.0013(7)
C4 0.0159(8) 0.0195(9) 0.0212(8) -0.0014(7) 0.0043(6) 0.0007(7)
C1 0.0174(9) 0.0194(9) 0.0245(9) -0.0013(7) 0.0065(7) 0.0006(7)
C7 0.0169(9) 0.0276(10) 0.0285(10) 0.0011(8) 0.0079(7) 0.0026(7)
C6 0.0201(9) 0.0264(10) 0.0195(8) 0.0027(7) 0.0056(7) 0.0010(7)
C8 0.0189(9) 0.0307(11) 0.0314(10) 0.0009(8) 0.0070(7) -0.0007(8)
N1 0.0158(7) 0.0283(9) 0.0196(7) 0.0000(7) 0.0051(6) -0.0009(7)
O1 0.0188(6) 0.0358(8) 0.0238(6) 0.0054(6) 0.0034(5) 0.0004(6)
F2 0.0353(7) 0.0319(7) 0.0460(7) 0.0034(5) 0.0222(6) 0.0108(5)
O2 0.0224(7) 0.0478(9) 0.0217(7) 0.0069(6) 0.0084(5) 0.0069(6)
C11 0.0204(9) 0.0272(10) 0.0242(9) 0.0017(8) 0.0073(7) 0.0032(8)
F1 0.0241(6) 0.0514(8) 0.0461(7) -0.0120(6) 0.0107(5) -0.0112(6)
C10 0.0221(9) 0.0221(9) 0.0218(9) 0.0001(7) 0.0082(7) 0.0013(7)
F3 0.0339(7) 0.0508(8) 0.0373(7) 0.0179(6) 0.0219(5) 0.0107(6)

loop_
_atom_type_symbol
_atom_type_description
_atom_type_scat_dispersion_real
_atom_type_scat_dispersion_imag
_atom_type_scat_source
C C 0.0033 0.0016 'International Tables Vol C Tables 4.2.6.8 and 6.1.1.4'
H H 0.0000 0.0000 'International Tables Vol C Tables 4.2.6.8 and 6.1.1.4'
N N 0.0061 0.0033 'International Tables Vol C Tables 4.2.6.8 and 6.1.1.4'
O O 0.0106 0.0060 'International Tables Vol C Tables 4.2.6.8 and 6.1.1.4'
F F 0.0171 0.0103 'International Tables Vol C Tables 4.2.6.8 and 6.1.1.4'

loop_
_geom_angle_atom_site_label_1
_geom_angle_atom_site_label_2
_geom_angle_atom_site_label_3
_geom_angle
_geom_angle_site_symmetry_1
_geom_angle_site_symmetry_3
C3 C2 C1 121.64(15) . .
C3 C2 H2 119.2 . .
C1 C2 H2 119.2 . .
C4 C3 C2 118.90(15) . .
C4 C3 H3 120.6 . .
C2 C3 H3 120.6 . .
C4 C5 C6 118.61(16) . .
C4 C5 H5 120.7 . .
C6 C5 H5 120.7 . .
C5 C4 C3 121.45(16) . .
C5 C4 N1 119.93(15) . .
C3 C4 N1 118.61(15) . .
C2 C1 C6 117.61(15) . .
C2 C1 C7 120.49(15) . .
C6 C1 C7 121.87(15) . .
C1 C7 C8 114.95(15) . .
C1 C7 H7A 108.5 . .
C8 C7 H7A 108.5 . .
C1 C7 H7B 108.5 . .
C8 C7 H7B 108.5 . .
H7A C7 H7B 107.5 . .
C5 C6 C1 121.77(16) . .
C5 C6 H6 119.1 . .
C1 C6 H6 119.1 . .
C7 C8 H8A 109.5 . .
C7 C8 H8B 109.5 . .
H8A C8 H8B 109.5 . .
C7 C8 H8C 109.5 . .
H8A C8 H8C 109.5 . .
H8B C8 H8C 109.5 . .
C4 N1 H1N 113.0(12) . .
C4 N1 H2N 114.7(13) . .
H1N N1 H2N 106.2(19) . .
C4 N1 H3N 108.8(13) . .
H1N N1 H3N 111.3(18) . .
H2N N1 H3N 102.4(18) . .
F3 C11 F1 107.27(15) . .
F3 C11 F2 107.23(14) . .
F1 C11 F2 106.47(14) . .
F3 C11 C10 113.08(14) . .
F1 C11 C10 111.73(15) . .
F2 C11 C10 110.71(15) . .
O1 C10 O2 128.48(17) . .
O1 C10 C11 117.74(15) . .
O2 C10 C11 113.76(15) . .

loop_
_geom_bond_atom_site_label_1
_geom_bond_atom_site_label_2
_geom_bond_distance
_geom_bond_site_symmetry_2
C2 C3 1.390(2) .
C2 C1 1.395(2) .
C2 H2 0.9500 .
C3 C4 1.385(2) .
C3 H3 0.9500 .
C5 C4 1.381(2) .
C5 C6 1.394(2) .
C5 H5 0.9500 .
C4 N1 1.466(2) .
C1 C6 1.396(2) .
C1 C7 1.517(2) .
C7 C8 1.525(3) .
C7 H7A 0.9900 .
C7 H7B 0.9900 .
C6 H6 0.9500 .
C8 H8A 0.9800 .
C8 H8B 0.9800 .
C8 H8C 0.9800 .
N1 H1N 0.93(2) .
N1 H2N 0.96(2) .
N1 H3N 0.96(3) .
O1 C10 1.234(2) .
F2 C11 1.339(2) .
O2 C10 1.252(2) .
C11 F3 1.333(2) .
C11 F1 1.335(2) .
C11 C10 1.548(2) .

loop_
_geom_hbond_atom_site_label_D
_geom_hbond_atom_site_label_H
_geom_hbond_atom_site_label_A
_geom_hbond_distance_DH
_geom_hbond_distance_HA
_geom_hbond_distance_DA
_geom_hbond_angle_DHA
_geom_hbond_site_symmetry_A
N1 H1N O2 0.93(2) 1.86(2) 2.756(2) 160.4(18) 4_566
N1 H2N O2 0.96(2) 1.87(2) 2.747(2) 151(2) 2_545
N1 H3N O1 0.96(3) 1.79(2) 2.711(2) 159(2) .
N1 H3N F3 0.96(3) 2.55(2) 3.1014(19) 116.2(16) .
